data_1547105
loop_
_publ_author_name
'Tian, Hua'
'Zhang, Pengxiang'
'Peng, Fei'
'Yang, Haijun'
'Fu, Hua'

_publ_section_title
;
 Chiral Cyclic Ligand-Enabled Iridium-Catalyzed Asymmetric Arylation of
 Unactivated Racemic Allylic Alcohols with Anilines.
;
_journal_issue 14
_journal_name_full 'Organic letters'
_journal_page_first 3775
_journal_page_last 3778
_journal_paper_doi 10.1021/acs.orglett.7b01631
_journal_volume 19
_journal_year 2017
_chemical_absolute_configuration ad
_chemical_formula_sum 'C24 H26 N2 O2 S'
_chemical_formula_weight 406.53
_space_group_crystal_system orthorhombic
_space_group_IT_number 19
_space_group_name_Hall 'P 2ac 2ab'
_space_group_name_H-M_alt 'P 21 21 21'
_symmetry_space_group_name_Hall 'P 2ac 2ab'
_symmetry_space_group_name_H-M 'P 21 21 21'
_atom_sites_solution_hydrogens mixed
_audit_creation_method SHELXL-2014/7
_cell_angle_alpha 90
_cell_angle_beta 90
_cell_angle_gamma 90
_cell_formula_units_Z 4
_cell_length_a 9.3681(3)
_cell_length_b 9.6820(3)
_cell_length_c 23.6969(7)
_cell_measurement_reflns_used 9022
_cell_measurement_temperature 295(2)
_cell_measurement_theta_max 68.2915
_cell_measurement_theta_min 3.7305
_cell_volume 2149.35(11)
_computing_structure_refinement 'SHELXL-2014/7 (Sheldrick, 2014)'
_diffrn_ambient_temperature 295(2)
_diffrn_measured_fraction_theta_full 0.991
_diffrn_measured_fraction_theta_max 0.990
_diffrn_measurement_device_type 'Bruker APEX-II CCD'
_diffrn_measurement_method '\f and \w scans'
_diffrn_radiation_type CuK\a
_diffrn_radiation_wavelength 1.54178
_diffrn_reflns_av_R_equivalents 0.0281
_diffrn_reflns_av_unetI/netI 0.0316
_diffrn_reflns_Laue_measured_fraction_full 0.991
_diffrn_reflns_Laue_measured_fraction_max 0.990
_diffrn_reflns_limit_h_max 10
_diffrn_reflns_limit_h_min -11
_diffrn_reflns_limit_k_max 10
_diffrn_reflns_limit_k_min -11
_diffrn_reflns_limit_l_max 23
_diffrn_reflns_limit_l_min -28
_diffrn_reflns_number 12304
_diffrn_reflns_point_group_measured_fraction_full 0.987
_diffrn_reflns_point_group_measured_fraction_max 0.985
_diffrn_reflns_theta_full 67.679
_diffrn_reflns_theta_max 68.289
_diffrn_reflns_theta_min 3.730
_exptl_absorpt_coefficient_mu 1.507
_exptl_crystal_colour colourless
_exptl_crystal_density_diffrn 1.256
_exptl_crystal_description block
_exptl_crystal_F_000 864
_exptl_crystal_size_max 0.25
_exptl_crystal_size_mid 0.19
_exptl_crystal_size_min 0.15
_refine_diff_density_max 0.137
_refine_diff_density_min -0.302
_refine_diff_density_rms 0.032
_refine_ls_abs_structure_details
;
 Flack x determined using 1468 quotients [(I+)-(I-)]/[(I+)+(I-)]
 (Parsons, Flack and Wagner, Acta Cryst. B69 (2013) 249-259).
;
_refine_ls_abs_structure_Flack 0.032(6)
_refine_ls_extinction_method none
_refine_ls_goodness_of_fit_ref 1.066
_refine_ls_hydrogen_treatment mixed
_refine_ls_matrix_type full
_refine_ls_number_parameters 269
_refine_ls_number_reflns 3897
_refine_ls_number_restraints 0
_refine_ls_restrained_S_all 1.066
_refine_ls_R_factor_all 0.0326
_refine_ls_R_factor_gt 0.0303
_refine_ls_shift/su_max 0.001
_refine_ls_shift/su_mean 0.000
_refine_ls_structure_factor_coef Fsqd
_refine_ls_weighting_details 'w=1/[\s^2^(Fo^2^)+(0.0470P)^2^+0.0953P] where P=(Fo^2^+2Fc^2^)/3'
_refine_ls_weighting_scheme calc
_refine_ls_wR_factor_gt 0.0785
_refine_ls_wR_factor_ref 0.0797
_reflns_Friedel_coverage 0.730
_reflns_Friedel_fraction_full 0.982
_reflns_Friedel_fraction_max 0.977
_reflns_number_gt 3664
_reflns_number_total 3897
_reflns_threshold_expression 'I > 2\s(I)'
_cod_data_source_file ol7b01631_si_002.cif
_cod_data_source_block cu_20170406_yjp_0m
_cod_original_cell_volume 2149.36(11)
_cod_database_code 1547105
_shelx_shelxl_version_number 2014/7
_shelx_space_group_comment
;
The symmetry employed for this shelxl refinement is uniquely defined
by the following loop, which should always be used as a source of
symmetry information in preference to the above space-group names.
They are only intended as comments.
;

loop_
_space_group_symop_operation_xyz
'x, y, z'
'-x+1/2, -y, z+1/2'
'-x, y+1/2, -z+1/2'
'x+1/2, -y+1/2, -z'

loop_
_atom_site_label
_atom_site_type_symbol
_atom_site_fract_x
_atom_site_fract_y
_atom_site_fract_z
_atom_site_U_iso_or_equiv
_atom_site_adp_type
_atom_site_occupancy
_atom_site_site_symmetry_order
_atom_site_calc_flag
_atom_site_refinement_flags_posn
_atom_site_refinement_flags_adp
S1 S 0.42851(6) 0.31236(6) 0.71222(2) 0.04455(16) Uani 1 1 d . .
H1 H 0.586(3) 0.463(3) 0.7234(10) 0.044(6) Uiso 1 1 d . .
C1 C 0.6959(3) 0.6018(4) 0.35311(11) 0.0696(8) Uani 1 1 d . .
H1A H 0.7140 0.6428 0.3169 0.104 Uiso 1 1 calc R U
H1B H 0.6018 0.6267 0.3656 0.104 Uiso 1 1 calc R U
H1C H 0.7025 0.5031 0.3501 0.104 Uiso 1 1 calc R U
O1 O 0.3460(2) 0.39359(18) 0.75037(7) 0.0571(4) Uani 1 1 d . .
N1 N 0.7998(3) 0.6508(3) 0.39328(8) 0.0650(7) Uani 1 1 d . .
N2 N 0.5895(2) 0.3769(2) 0.71613(7) 0.0433(4) Uani 1 1 d . .
O2 O 0.43891(19) 0.16658(16) 0.71974(8) 0.0588(4) Uani 1 1 d . .
C2 C 0.9400(3) 0.6773(4) 0.37155(11) 0.0723(8) Uani 1 1 d . .
H2A H 0.9337 0.7006 0.3323 0.108 Uiso 1 1 calc R U
H2B H 0.9980 0.5963 0.3760 0.108 Uiso 1 1 calc R U
H2C H 0.9823 0.7527 0.3919 0.108 Uiso 1 1 calc R U
C5 C 0.8639(2) 0.6529(3) 0.54709(9) 0.0493(5) Uani 1 1 d . .
H5 H 0.9319 0.6872 0.5720 0.059 Uiso 1 1 calc R U
C4 C 0.8822(3) 0.6742(3) 0.48981(9) 0.0530(6) Uani 1 1 d . .
H4 H 0.9629 0.7206 0.4771 0.064 Uiso 1 1 calc R U
C3 C 0.7815(2) 0.6271(2) 0.45077(9) 0.0445(5) Uani 1 1 d . .
C6 C 0.6625(2) 0.5597(3) 0.47235(9) 0.0459(5) Uani 1 1 d . .
H6 H 0.5920 0.5289 0.4478 0.055 Uiso 1 1 calc R U
C7 C 0.6469(2) 0.5375(2) 0.52951(10) 0.0443(5) Uani 1 1 d . .
H7 H 0.5664 0.4911 0.5424 0.053 Uiso 1 1 calc R U
C9 C 0.7300(2) 0.5490(2) 0.63079(9) 0.0419(5) Uani 1 1 d . .
H9 H 0.6275 0.5530 0.6388 0.050 Uiso 1 1 calc R U
C8 C 0.7475(2) 0.5823(2) 0.56839(8) 0.0394(4) Uani 1 1 d . .
C10 C 0.7996(3) 0.6552(3) 0.66808(10) 0.0567(6) Uani 1 1 d . .
H10 H 0.7657 0.7451 0.6651 0.068 Uiso 1 1 calc R U
C11 C 0.9026(4) 0.6343(4) 0.70426(12) 0.0797(9) Uani 1 1 d . .
H11A H 0.9403 0.5462 0.7089 0.096 Uiso 1 1 calc R U
H11B H 0.9382 0.7076 0.7254 0.096 Uiso 1 1 calc R U
C12 C 0.7781(2) 0.4026(2) 0.64466(9) 0.0400(5) Uani 1 1 d . .
C13 C 0.7081(2) 0.3224(2) 0.68475(8) 0.0397(4) Uani 1 1 d . .
C14 C 0.7544(3) 0.1899(3) 0.69702(9) 0.0526(6) Uani 1 1 d . .
H14 H 0.7055 0.1365 0.7233 0.063 Uiso 1 1 calc R U
C15 C 0.8733(3) 0.1370(3) 0.67012(12) 0.0631(7) Uani 1 1 d . .
H15 H 0.9036 0.0476 0.6779 0.076 Uiso 1 1 calc R U
C16 C 0.9469(3) 0.2167(3) 0.63177(13) 0.0637(7) Uani 1 1 d . .
H16 H 1.0286 0.1824 0.6145 0.076 Uiso 1 1 calc R U
C17 C 0.8989(2) 0.3470(3) 0.61927(11) 0.0537(6) Uani 1 1 d . .
H17 H 0.9486 0.3997 0.5930 0.064 Uiso 1 1 calc R U
C18 C 0.2974(3) 0.4664(3) 0.63170(11) 0.0542(6) Uani 1 1 d . .
H18 H 0.2849 0.5317 0.6601 0.065 Uiso 1 1 calc R U
C19 C 0.2483(3) 0.4923(3) 0.57805(12) 0.0620(6) Uani 1 1 d . .
H19 H 0.2036 0.5760 0.5704 0.074 Uiso 1 1 calc R U
C20 C 0.2637(3) 0.3964(3) 0.53524(12) 0.0628(7) Uani 1 1 d . .
C21 C 0.3324(3) 0.2743(3) 0.54754(12) 0.0643(7) Uani 1 1 d . .
H21 H 0.3449 0.2092 0.5191 0.077 Uiso 1 1 calc R U
C22 C 0.3835(3) 0.2458(3) 0.60135(11) 0.0562(6) Uani 1 1 d . .
H22 H 0.4292 0.1626 0.6090 0.067 Uiso 1 1 calc R U
C23 C 0.3653(2) 0.3435(2) 0.64327(10) 0.0446(5) Uani 1 1 d . .
C24 C 0.2073(4) 0.4256(5) 0.47676(15) 0.0993(13) Uani 1 1 d . .
H24A H 0.2665 0.4935 0.4588 0.149 Uiso 1 1 calc R U
H24B H 0.1113 0.4598 0.4794 0.149 Uiso 1 1 calc R U
H24C H 0.2081 0.3420 0.4550 0.149 Uiso 1 1 calc R U

loop_
_atom_site_aniso_label
_atom_site_aniso_U_11
_atom_site_aniso_U_22
_atom_site_aniso_U_33
_atom_site_aniso_U_23
_atom_site_aniso_U_13
_atom_site_aniso_U_12
S1 0.0500(3) 0.0381(3) 0.0456(3) 0.0024(2) 0.0163(2) -0.0039(2)
C1 0.0772(18) 0.086(2) 0.0462(14) 0.0019(13) -0.0070(13) -0.0128(16)
O1 0.0647(10) 0.0521(10) 0.0544(9) -0.0024(7) 0.0275(8) -0.0008(8)
N1 0.0725(14) 0.0844(17) 0.0380(10) 0.0004(10) 0.0019(9) -0.0280(13)
N2 0.0532(10) 0.0395(10) 0.0372(9) 0.0001(8) 0.0089(8) -0.0032(8)
O2 0.0654(10) 0.0414(9) 0.0697(11) 0.0100(8) 0.0188(9) -0.0037(8)
C2 0.0813(18) 0.089(2) 0.0464(13) 0.0057(14) 0.0137(13) -0.0263(19)
C5 0.0447(10) 0.0585(15) 0.0447(12) 0.0044(10) -0.0009(9) -0.0137(11)
C4 0.0532(12) 0.0641(15) 0.0417(11) 0.0053(11) 0.0053(9) -0.0226(12)
C3 0.0506(12) 0.0413(12) 0.0416(11) 0.0011(9) 0.0051(9) -0.0058(10)
C6 0.0419(11) 0.0485(13) 0.0473(12) -0.0029(10) -0.0014(9) -0.0061(10)
C7 0.0356(10) 0.0449(12) 0.0525(13) 0.0018(10) 0.0082(9) -0.0060(9)
C9 0.0395(10) 0.0430(12) 0.0433(11) 0.0078(9) 0.0119(9) 0.0042(9)
C8 0.0373(10) 0.0387(11) 0.0422(11) 0.0045(8) 0.0076(8) 0.0026(9)
C10 0.0769(16) 0.0523(15) 0.0409(11) -0.0016(10) 0.0172(12) 0.0010(12)
C11 0.100(2) 0.078(2) 0.0614(17) -0.0114(15) -0.0073(17) -0.0095(19)
C12 0.0372(10) 0.0430(12) 0.0398(10) 0.0031(9) 0.0007(8) 0.0023(9)
C13 0.0413(10) 0.0442(12) 0.0338(9) 0.0028(9) -0.0006(8) 0.0007(10)
C14 0.0606(13) 0.0478(13) 0.0496(12) 0.0123(10) 0.0006(10) 0.0025(13)
C15 0.0644(15) 0.0511(14) 0.0738(17) 0.0104(13) -0.0027(13) 0.0181(13)
C16 0.0497(13) 0.0625(17) 0.0789(18) 0.0013(13) 0.0089(12) 0.0175(13)
C17 0.0434(11) 0.0577(15) 0.0600(14) 0.0107(11) 0.0121(10) 0.0088(11)
C18 0.0524(13) 0.0502(14) 0.0600(15) -0.0073(11) 0.0031(11) 0.0033(11)
C19 0.0498(12) 0.0660(17) 0.0702(17) 0.0041(13) 0.0001(12) 0.0056(13)
C20 0.0421(12) 0.086(2) 0.0604(15) -0.0018(14) -0.0019(11) -0.0109(14)
C21 0.0639(15) 0.0697(19) 0.0593(15) -0.0178(13) 0.0031(12) -0.0111(14)
C22 0.0592(14) 0.0471(13) 0.0622(15) -0.0097(12) 0.0101(12) -0.0027(12)
C23 0.0385(10) 0.0438(13) 0.0516(12) -0.0036(9) 0.0089(9) -0.0064(10)
C24 0.079(2) 0.149(4) 0.070(2) -0.001(2) -0.0176(17) 0.000(2)

loop_
_atom_type_symbol
_atom_type_description
_atom_type_scat_dispersion_real
_atom_type_scat_dispersion_imag
_atom_type_scat_source
C C 0.0181 0.0091 'International Tables Vol C Tables 4.2.6.8 and 6.1.1.4'
H H 0.0000 0.0000 'International Tables Vol C Tables 4.2.6.8 and 6.1.1.4'
N N 0.0311 0.0180 'International Tables Vol C Tables 4.2.6.8 and 6.1.1.4'
O O 0.0492 0.0322 'International Tables Vol C Tables 4.2.6.8 and 6.1.1.4'
S S 0.3331 0.5567 'International Tables Vol C Tables 4.2.6.8 and 6.1.1.4'

loop_
_geom_angle_atom_site_label_1
_geom_angle_atom_site_label_2
_geom_angle_atom_site_label_3
_geom_angle
O1 S1 O2 120.25(10)
O1 S1 N2 104.66(11)
O2 S1 N2 107.95(11)
O1 S1 C23 108.12(11)
O2 S1 C23 107.92(11)
N2 S1 C23 107.28(10)
N1 C1 H1A 109.5
N1 C1 H1B 109.5
H1A C1 H1B 109.5
N1 C1 H1C 109.5
H1A C1 H1C 109.5
H1B C1 H1C 109.5
C3 N1 C2 119.6(2)
C3 N1 C1 120.6(2)
C2 N1 C1 116.1(2)
C13 N2 S1 122.89(16)
C13 N2 H1 119.7(17)
S1 N2 H1 110.4(17)
N1 C2 H2A 109.5
N1 C2 H2B 109.5
H2A C2 H2B 109.5
N1 C2 H2C 109.5
H2A C2 H2C 109.5
H2B C2 H2C 109.5
C8 C5 C4 122.0(2)
C8 C5 H5 119.0
C4 C5 H5 119.0
C5 C4 C3 121.2(2)
C5 C4 H4 119.4
C3 C4 H4 119.4
C6 C3 N1 122.4(2)
C6 C3 C4 116.8(2)
N1 C3 C4 120.8(2)
C7 C6 C3 121.3(2)
C7 C6 H6 119.4
C3 C6 H6 119.4
C6 C7 C8 122.1(2)
C6 C7 H7 118.9
C8 C7 H7 118.9
C10 C9 C8 112.31(18)
C10 C9 C12 112.40(19)
C8 C9 C12 112.02(17)
C10 C9 H9 106.5
C8 C9 H9 106.5
C12 C9 H9 106.5
C5 C8 C7 116.60(19)
C5 C8 C9 123.0(2)
C7 C8 C9 120.40(19)
C11 C10 C9 126.9(3)
C11 C10 H10 116.6
C9 C10 H10 116.6
C10 C11 H11A 120.0
C10 C11 H11B 120.0
H11A C11 H11B 120.0
C17 C12 C13 117.6(2)
C17 C12 C9 120.54(19)
C13 C12 C9 121.83(18)
C14 C13 C12 120.9(2)
C14 C13 N2 118.27(19)
C12 C13 N2 120.8(2)
C15 C14 C13 119.9(2)
C15 C14 H14 120.1
C13 C14 H14 120.1
C16 C15 C14 120.0(2)
C16 C15 H15 120.0
C14 C15 H15 120.0
C17 C16 C15 119.6(2)
C17 C16 H16 120.2
C15 C16 H16 120.2
C16 C17 C12 122.0(2)
C16 C17 H17 119.0
C12 C17 H17 119.0
C19 C18 C23 119.7(2)
C19 C18 H18 120.1
C23 C18 H18 120.1
C18 C19 C20 121.4(3)
C18 C19 H19 119.3
C20 C19 H19 119.3
C21 C20 C19 118.0(3)
C21 C20 C24 121.2(3)
C19 C20 C24 120.7(3)
C20 C21 C22 121.7(3)
C20 C21 H21 119.1
C22 C21 H21 119.1
C23 C22 C21 118.7(3)
C23 C22 H22 120.6
C21 C22 H22 120.6
C18 C23 C22 120.4(2)
C18 C23 S1 119.15(18)
C22 C23 S1 120.47(19)
C20 C24 H24A 109.5
C20 C24 H24B 109.5
H24A C24 H24B 109.5
C20 C24 H24C 109.5
H24A C24 H24C 109.5
H24B C24 H24C 109.5

loop_
_geom_bond_atom_site_label_1
_geom_bond_atom_site_label_2
_geom_bond_distance
S1 O1 1.4257(16)
S1 O2 1.4260(17)
S1 N2 1.636(2)
S1 C23 1.764(2)
C1 N1 1.442(3)
C1 H1A 0.9600
C1 H1B 0.9600
C1 H1C 0.9600
N1 C3 1.392(3)
N1 C2 1.434(4)
N2 C13 1.437(3)
N2 H1 0.85(3)
C2 H2A 0.9600
C2 H2B 0.9600
C2 H2C 0.9600
C5 C8 1.382(3)
C5 C4 1.384(3)
C5 H5 0.9300
C4 C3 1.397(3)
C4 H4 0.9300
C3 C6 1.389(3)
C6 C7 1.379(3)
C6 H6 0.9300
C7 C8 1.387(3)
C7 H7 0.9300
C9 C10 1.504(3)
C9 C8 1.522(3)
C9 C12 1.523(3)
C9 H9 0.9800
C10 C11 1.306(4)
C10 H10 0.9300
C11 H11A 0.9300
C11 H11B 0.9300
C12 C17 1.390(3)
C12 C13 1.392(3)
C13 C14 1.385(3)
C14 C15 1.382(4)
C14 H14 0.9300
C15 C16 1.377(4)
C15 H15 0.9300
C16 C17 1.371(4)
C16 H16 0.9300
C17 H17 0.9300
C18 C19 1.375(4)
C18 C23 1.377(4)
C18 H18 0.9300
C19 C20 1.383(4)
C19 H19 0.9300
C20 C21 1.377(4)
C20 C24 1.510(4)
C21 C22 1.390(4)
C21 H21 0.9300
C22 C23 1.382(3)
C22 H22 0.9300
C24 H24A 0.9600
C24 H24B 0.9600
C24 H24C 0.9600
